data_7221117
loop_
_publ_author_name
'Hellner, E.'
'Laves, F.'

_publ_section_title
;
 Kristallchemie des In und Ga in Legierungen mit einigen
 Uebergangselementen (Ni, Pd, Pt, Cu, Ag und Au)
;
_journal_name_full
;
Zeitschrift fuer Naturforschung, Teil A. Physikalische Chemie, Kosmophysik 
(2,1947-32,1977)
;
_journal_page_first 177
_journal_page_last 183
_journal_volume 2
_journal_year 1947
_chemical_formula_sum 'Ga0.36 Ni0.64'
_chemical_name_systematic '(Ga0.36 Ni0.64)'
_space_group_IT_number 139
_symmetry_space_group_name_Hall '-I 4 2'
_symmetry_space_group_name_H-M 'I 4/m m m'
_cell_angle_alpha 90
_cell_angle_beta 90
_cell_angle_gamma 90
_cell_formula_units_Z 2
_cell_length_a 2.75
_cell_length_b 2.75
_cell_length_c 3.38
_cell_volume 25.561
_citation_journal_id_ASTM ZENAAU
_cod_data_source_file Hellner_ZENAAU_1947_257.cif
_cod_data_source_block Ga0.36Ni0.64
_cod_original_cell_volume 25.56125
_cod_database_code 7221117

loop_
_symmetry_equiv_pos_as_xyz
x,y,z
-y,x,z
-x,-y,z
y,-x,z
x,-y,-z
y,x,-z
-x,y,-z
-y,-x,-z
-x,-y,-z
y,-x,-z
x,y,-z
-y,x,-z
-x,y,z
-y,-x,z
x,-y,z
y,x,z
x+1/2,y+1/2,z+1/2
-y+1/2,x+1/2,z+1/2
-x+1/2,-y+1/2,z+1/2
y+1/2,-x+1/2,z+1/2
x+1/2,-y+1/2,-z+1/2
y+1/2,x+1/2,-z+1/2
-x+1/2,y+1/2,-z+1/2
-y+1/2,-x+1/2,-z+1/2
-x+1/2,-y+1/2,-z+1/2
y+1/2,-x+1/2,-z+1/2
x+1/2,y+1/2,-z+1/2
-y+1/2,x+1/2,-z+1/2
-x+1/2,y+1/2,z+1/2
-y+1/2,-x+1/2,z+1/2
x+1/2,-y+1/2,z+1/2
y+1/2,x+1/2,z+1/2

loop_
_atom_site_label
_atom_site_type_symbol
_atom_site_fract_x
_atom_site_fract_y
_atom_site_fract_z
_atom_site_occupancy
_atom_site_U_iso_or_equiv
Ga1 Ga 0 0 0 0.36 0.0
Ni1 Ni 0 0 0 0.64 0.0
